data_7132001
loop_
_publ_author_name
'Goodall, Joe C.'
'Sajjad, Muhammad Arif'
'Thompson, Emily A.'
'Page, Samuel J.'
'Kerrigan, Adam M.'
'Jenkins, Huw T.'
'Lynam, Jason Martin'
'Macgregor, Stuart Alan'
'Weller, Andrew S.'

_publ_section_title
;
 In Crystallo Lattice Adaptivity Triggered by Solid-Gas Reactions of
 Cationic Group 7 Pincer Complexes
;
_journal_name_full 'Chemical Communications'
_journal_paper_doi 10.1039/D3CC03201A
_journal_year 2023
_chemical_formula_sum 'C52 H43 B F24 Mn N O5 P2'
_chemical_formula_weight 1345.56
_space_group_crystal_system triclinic
_space_group_IT_number 2
_space_group_name_Hall '-P 1'
_space_group_name_H-M_alt 'P -1'
_atom_sites_solution_hydrogens geom
_audit_creation_method SHELXL-2018/3
_audit_update_record
;
2023-06-27 deposited with the CCDC.	2023-08-03 downloaded from the CCDC.
;
_cell_angle_alpha 105.823(5)
_cell_angle_beta 106.400(5)
_cell_angle_gamma 97.542(5)
_cell_formula_units_Z 2
_cell_length_a 13.0245(6)
_cell_length_b 14.1722(9)
_cell_length_c 17.0849(12)
_cell_measurement_reflns_used 6262
_cell_measurement_temperature 80(2)
_cell_measurement_theta_max 0.824
_cell_measurement_theta_min 0.046
_cell_volume 2835.6(3)
_computing_cell_refinement 'DIALS (Winter et al., 2018)'
_computing_data_collection EPU-D
_computing_data_reduction 'DIALS (Winter et al., 2018)'
_computing_molecular_graphics 'ShelXle (H\"ubschle et al., 2011)'
_computing_structure_refinement 'SHELXL-2018/3 (Sheldrick, 2018)'
_computing_structure_solution 'SHELXT 2018/2 (Sheldrick, 2018)'
_diffrn_ambient_temperature 80(2)
_diffrn_detector CMOS
_diffrn_detector_area_resol_mean 35.7
_diffrn_detector_type 'Thermo Scientific Ceta-D'
_diffrn_measured_fraction_theta_full 0.953
_diffrn_measured_fraction_theta_max 0.953
_diffrn_measurement_device 'electron microscope'
_diffrn_measurement_device_type 'Thermo Scientific Glacios'
_diffrn_measurement_method 'profile fitting from continuous rotation'
_diffrn_radiation_probe electron
_diffrn_radiation_type electron
_diffrn_radiation_wavelength 0.02508
_diffrn_reflns_av_R_equivalents 0.1748
_diffrn_reflns_av_unetI/netI 0.1347
_diffrn_reflns_Laue_measured_fraction_full 0.953
_diffrn_reflns_Laue_measured_fraction_max 0.953
_diffrn_reflns_limit_h_max 15
_diffrn_reflns_limit_h_min -15
_diffrn_reflns_limit_k_max 17
_diffrn_reflns_limit_k_min -17
_diffrn_reflns_limit_l_max 20
_diffrn_reflns_limit_l_min -20
_diffrn_reflns_number 43604
_diffrn_reflns_point_group_measured_fraction_full 0.953
_diffrn_reflns_point_group_measured_fraction_max 0.953
_diffrn_reflns_theta_full 0.862
_diffrn_reflns_theta_max 0.866
_diffrn_reflns_theta_min 0.046
_diffrn_source 'electron microscope'
_diffrn_source_type 'Thermo Scientific Glacios'
_exptl_absorpt_coefficient_mu 0.000
_exptl_absorpt_correction_type none
_exptl_absorpt_process_details 'electron diffraction, unknown absorption'
_exptl_crystal_colour colourless
_exptl_crystal_density_diffrn 1.576
_exptl_crystal_description 'nano crystals'
_exptl_crystal_F_000 460
_exptl_crystal_size_max 0.0010
_exptl_crystal_size_mid 0.0005
_exptl_crystal_size_min 0.0001
_refine_diff_density_max 0.211
_refine_diff_density_min -0.225
_refine_diff_density_rms 0.049
_refine_ls_extinction_coef 1920(23)
_refine_ls_extinction_expression Fc^*^=kFc[1+0.001xFc^2^\l^3^/sin(2\q)]^-1/4^
_refine_ls_extinction_method 'SHELXL-2018/3 (Sheldrick 2018)'
_refine_ls_goodness_of_fit_ref 1.028
_refine_ls_hydrogen_treatment constr
_refine_ls_matrix_type full
_refine_ls_number_parameters 868
_refine_ls_number_reflns 9903
_refine_ls_number_restraints 339
_refine_ls_restrained_S_all 1.033
_refine_ls_R_factor_all 0.1993
_refine_ls_R_factor_gt 0.1514
_refine_ls_shift/su_max 0.003
_refine_ls_shift/su_mean 0.000
_refine_ls_structure_factor_coef Fsqd
_refine_ls_weighting_details 'w=1/[\s^2^(Fo^2^)+(0.1956P)^2^+1.4174P] where P=(Fo^2^+2Fc^2^)/3'
_refine_ls_weighting_scheme calc
_refine_ls_wR_factor_gt 0.3830
_refine_ls_wR_factor_ref 0.4084
_reflns_Friedel_coverage 0.000
_reflns_number_gt 5780
_reflns_number_total 9903
_reflns_threshold_expression 'I > 2\s(I)'
_cod_data_source_file d3cc03201a2.cif
_cod_data_source_block JG064_a
_cod_database_code 7132001
_shelx_shelxl_version_number 2018/3
_shelx_space_group_comment
;
The symmetry employed for this shelxl refinement is uniquely defined
by the following loop, which should always be used as a source of
symmetry information in preference to the above space-group names.
They are only intended as comments.
;

loop_
_space_group_symop_operation_xyz
'x, y, z'
'-x, -y, -z'

loop_
_atom_site_label
_atom_site_type_symbol
_atom_site_fract_x
_atom_site_fract_y
_atom_site_fract_z
_atom_site_U_iso_or_equiv
_atom_site_adp_type
_atom_site_occupancy
_atom_site_site_symmetry_order
_atom_site_calc_flag
_atom_site_refinement_flags_posn
_atom_site_refinement_flags_adp
_atom_site_refinement_flags_occupancy
_atom_site_disorder_assembly
_atom_site_disorder_group
C3 C 0.7833(7) 1.0041(7) 0.2178(5) 0.035(2) Uani 1 1 d . . . . .
F4 F 0.0430(7) 0.5862(7) -0.0452(5) 0.055(2) Uani 1 1 d . . . . .
O4 O 0.6193(7) 0.8569(6) 0.2993(5) 0.047(2) Uani 1 1 d . . . . .
C4 C 0.6056(8) 1.0543(7) 0.3283(6) 0.053(3) Uani 1 1 d . . . . .
H4 H 0.534294 1.053975 0.352668 0.063 Uiso 1 1 calc R U . . .
F5 F 0.0974(8) 0.7450(7) 0.0303(6) 0.068(3) Uani 1 1 d . . . . .
O5 O 0.7909(6) 0.7419(6) 0.1000(5) 0.0422(18) Uani 1 1 d . . . . .
C5 C 0.7056(9) 1.0690(8) 0.4045(7) 0.063(3) Uani 1 1 d . . . . .
H5A H 0.777971 1.076195 0.385683 0.094 Uiso 1 1 calc R U . . .
H5B H 0.698543 1.004943 0.426906 0.094 Uiso 1 1 calc R U . . .
H5C H 0.712093 1.136442 0.455696 0.094 Uiso 1 1 calc R U . . .
F6 F -0.0269(7) 0.6499(9) 0.0508(6) 0.069(3) Uani 1 1 d . . . . .
C6 C 0.6113(9) 1.1414(8) 0.2931(7) 0.060(3) Uani 1 1 d . . . . .
H6A H 0.677265 1.143454 0.266553 0.090 Uiso 1 1 calc R U . . .
H6B H 0.626207 1.211142 0.344596 0.090 Uiso 1 1 calc R U . . .
H6C H 0.534436 1.131716 0.243200 0.090 Uiso 1 1 calc R U . . .
F7 F 0.6685(10) 0.7816(13) 0.5213(16) 0.063(6) Uani 0.50(4) 1 d D U P A 1
F7A F 0.5255(14) 0.8889(12) 0.4999(14) 0.059(5) Uani 0.50(4) 1 d D U P A 2
C7 C 0.4242(7) 0.8853(8) 0.2081(6) 0.048(2) Uani 1 1 d . . . . .
H7 H 0.405147 0.807872 0.160508 0.058 Uiso 1 1 calc R U . . .
F8 F 0.6044(15) 0.8760(12) 0.6043(8) 0.033(4) Uani 0.50(4) 1 d D U P A 1
F8A F 0.6397(19) 0.8023(16) 0.4790(17) 0.087(7) Uani 0.50(4) 1 d D U P A 2
C8 C 0.3837(9) 0.8745(9) 0.2813(8) 0.067(3) Uani 1 1 d . . . . .
H8A H 0.301397 0.827914 0.254731 0.100 Uiso 1 1 calc R U . . .
H8B H 0.383383 0.947942 0.321394 0.100 Uiso 1 1 calc R U . . .
H8C H 0.437540 0.839962 0.319684 0.100 Uiso 1 1 calc R U . . .
F9 F 0.559(2) 0.8654(16) 0.4712(13) 0.084(8) Uani 0.50(4) 1 d D U P A 1
F9A F 0.6299(16) 0.8599(14) 0.6055(9) 0.041(5) Uani 0.50(4) 1 d D U P A 2
C9 C 0.3643(8) 0.9483(9) 0.1607(8) 0.061(3) Uani 1 1 d . . . . .
H9A H 0.403587 0.962596 0.115852 0.091 Uiso 1 1 calc R U . . .
H9B H 0.366711 1.018916 0.206462 0.091 Uiso 1 1 calc R U . . .
H9C H 0.279954 0.908368 0.125714 0.091 Uiso 1 1 calc R U . . .
F10 F 0.3749(10) 0.4377(8) 0.5785(6) 0.078(3) Uani 1 1 d . . . . .
C10 C 0.8777(7) 0.8944(6) 0.0520(5) 0.036(2) Uani 1 1 d . . . . .
H10 H 0.894903 0.844517 -0.003871 0.044 Uiso 1 1 calc R U . . .
F11 F 0.3659(12) 0.5710(10) 0.6656(8) 0.095(4) Uani 1 1 d . . . . .
Mn1 Mn 0.6601(2) 0.9053(2) 0.14370(18) 0.0321(7) Uani 1 1 d . . . . .
P1 P 0.5755(4) 0.9337(3) 0.2438(3) 0.0389(11) Uani 1 1 d . . . . .
F1 F 0.4056(6) 0.4986(6) 0.0470(5) 0.052(2) Uani 1 1 d . . . . .
C11 C 0.9772(7) 0.9135(8) 0.1330(6) 0.049(2) Uani 1 1 d . . . . .
H11A H 0.984195 0.843422 0.145290 0.073 Uiso 1 1 calc R U . . .
H11B H 0.966314 0.965998 0.187590 0.073 Uiso 1 1 calc R U . . .
H11C H 1.050920 0.944617 0.123108 0.073 Uiso 1 1 calc R U . . .
F12 F 0.5183(8) 0.5437(9) 0.6603(7) 0.081(3) Uani 1 1 d . . . . .
C12 C 0.8615(8) 0.9933(7) 0.0325(6) 0.047(2) Uani 1 1 d . . . . .
H12A H 0.936485 1.030700 0.028124 0.070 Uiso 1 1 calc R U . . .
H12B H 0.841015 1.042192 0.083727 0.070 Uiso 1 1 calc R U . . .
H12C H 0.795712 0.975919 -0.027923 0.070 Uiso 1 1 calc R U . . .
F13 F -0.0359(9) 0.9362(8) 0.3472(7) 0.076(3) Uani 1 1 d . . . . .
C13 C 0.6709(7) 0.7449(7) -0.0511(5) 0.039(2) Uani 1 1 d . . . . .
H13 H 0.604845 0.691629 -0.044443 0.047 Uiso 1 1 calc R U . . .
F14 F 0.1234(9) 0.9467(7) 0.3374(6) 0.066(3) Uani 1 1 d . . . . .
C14 C 0.7377(8) 0.6795(7) -0.0951(6) 0.050(2) Uani 1 1 d . . . . .
H14A H 0.683870 0.627633 -0.156721 0.074 Uiso 1 1 calc R U . . .
H14B H 0.774377 0.637722 -0.054632 0.074 Uiso 1 1 calc R U . . .
H14C H 0.801503 0.727299 -0.104646 0.074 Uiso 1 1 calc R U . . .
F15 F 0.1052(9) 1.0084(7) 0.4603(7) 0.072(3) Uani 1 1 d . . . . .
C15 C 0.6117(7) 0.8009(6) -0.1106(5) 0.040(2) Uani 1 1 d . . . . .
H15A H 0.553189 0.746662 -0.169008 0.060 Uiso 1 1 calc R U . . .
H15B H 0.671488 0.845506 -0.126616 0.060 Uiso 1 1 calc R U . . .
H15C H 0.569174 0.849606 -0.077441 0.060 Uiso 1 1 calc R U . . .
F16 F 0.0258(13) 0.664(3) 0.5879(13) 0.110(10) Uani 0.73(4) 1 d D U P B 1
F16A F -0.141(2) 0.695(5) 0.505(3) 0.083(18) Uani 0.27(4) 1 d D . P B 2
C16 C 0.6808(7) 0.7954(7) 0.2718(5) 0.040(2) Uani 1 1 d . . . . .
F17 F -0.1140(19) 0.5982(15) 0.4827(12) 0.097(8) Uani 0.73(4) 1 d D U P B 1
F17A F 0.005(4) 0.734(4) 0.6041(11) 0.11(2) Uani 0.27(4) 1 d D U P B 2
C17 C 0.7126(8) 0.7255(8) 0.3122(6) 0.051(3) Uani 1 1 d . . . . .
H17 H 0.690371 0.722865 0.369205 0.062 Uiso 1 1 calc R U . . .
F18 F -0.090(2) 0.7450(14) 0.5563(18) 0.115(10) Uani 0.73(4) 1 d D U P B 1
F18A F -0.049(5) 0.5900(19) 0.520(4) 0.098(18) Uani 0.27(4) 1 d D U P B 2
C18 C 0.7718(8) 0.6598(8) 0.2806(7) 0.052(3) Uani 1 1 d . . . . .
H18 H 0.797503 0.604870 0.312505 0.063 Uiso 1 1 calc R U . . .
F19 F 0.1309(6) 0.1397(6) 0.1634(5) 0.0462(18) Uani 1 1 d . . . . .
C19 C 0.7990(8) 0.6635(7) 0.2078(6) 0.044(2) Uani 1 1 d . . . . .
H19 H 0.847531 0.612633 0.182550 0.053 Uiso 1 1 calc R U . . .
F20 F 0.1344(7) 0.1447(6) 0.2898(5) 0.053(2) Uani 1 1 d . . . . .
C20 C 0.7638(7) 0.7322(7) 0.1678(6) 0.039(2) Uani 1 1 d . . . . .
F21 F 0.2725(7) 0.2288(6) 0.2705(5) 0.052(2) Uani 1 1 d . . . . .
N1 N 0.7073(6) 0.8004(6) 0.2024(5) 0.0366(18) Uani 1 1 d . . . . .
C1 C 0.5307(7) 0.8144(7) 0.0641(6) 0.037(2) Uani 1 1 d . . . . .
P2 P 0.7504(3) 0.8289(3) 0.0578(3) 0.0333(10) Uani 1 1 d . . . . .
F2 F 0.4854(6) 0.5190(6) 0.1798(5) 0.0455(18) Uani 1 1 d . . . . .
O2 O 0.6023(6) 1.0617(6) 0.0647(5) 0.0427(18) Uani 1 1 d . . . . .
B1 B 0.1915(8) 0.5877(7) 0.3280(6) 0.033(2) Uani 1 1 d . . . . .
O1 O 0.4496(7) 0.7669(7) 0.0154(6) 0.051(2) Uani 1 1 d . . . . .
C21 C 0.2171(6) 0.6053(6) 0.2421(5) 0.0260(17) Uani 1 1 d . . . . .
F22 F -0.2284(15) 0.2361(11) 0.148(2) 0.094(9) Uani 0.42(3) 1 d D U P C 1
F22A F -0.2181(13) 0.4063(12) 0.1619(15) 0.071(6) Uani 0.58(3) 1 d D U P C 2
C22 C 0.3153(7) 0.5880(7) 0.2257(5) 0.034(2) Uani 1 1 d . . . . .
H22 H 0.381699 0.575641 0.275644 0.041 Uiso 1 1 calc R U . . .
F23 F -0.2166(16) 0.380(2) 0.1281(16) 0.062(6) Uani 0.42(3) 1 d D U P C 1
F23A F -0.2311(12) 0.296(2) 0.2258(14) 0.086(6) Uani 0.58(3) 1 d D U P C 2
C23 C 0.3288(7) 0.5864(7) 0.1460(5) 0.039(2) Uani 1 1 d . . . . .
F24 F -0.2181(14) 0.368(3) 0.2487(12) 0.075(7) Uani 0.42(3) 1 d D U P C 1
F24A F -0.2137(12) 0.2558(14) 0.1023(11) 0.077(6) Uani 0.58(3) 1 d D U P C 2
C24 C 0.2481(7) 0.6088(6) 0.0845(5) 0.034(2) Uani 1 1 d . . . . .
H24 H 0.260549 0.613640 0.024524 0.041 Uiso 1 1 calc R U . . .
C25 C 0.1503(7) 0.6250(7) 0.1009(5) 0.039(2) Uani 1 1 d . . . . .
C26 C 0.1384(7) 0.6274(7) 0.1802(5) 0.036(2) Uani 1 1 d . . . . .
H26 H 0.064883 0.647273 0.193726 0.043 Uiso 1 1 calc R U . . .
C27 C 0.4306(7) 0.5634(7) 0.1266(6) 0.039(2) Uani 1 1 d . . . . .
C28 C 0.0653(8) 0.6508(8) 0.0341(6) 0.051(3) Uani 1 1 d . . . . .
C29 C 0.3055(6) 0.6107(6) 0.4115(5) 0.0324(19) Uani 1 1 d . . . . .
C30 C 0.3925(7) 0.6959(6) 0.4316(5) 0.036(2) Uani 1 1 d . . . . .
H30 H 0.386097 0.739678 0.386895 0.044 Uiso 1 1 calc R U . . .
C31 C 0.4842(7) 0.7250(7) 0.5049(5) 0.041(2) Uani 1 1 d D . . . .
C32 C 0.4952(7) 0.6691(7) 0.5629(6) 0.041(2) Uani 1 1 d . . . . .
H32 H 0.568903 0.689803 0.620425 0.049 Uiso 1 1 calc R U . . .
C33 C 0.4106(7) 0.5874(7) 0.5452(5) 0.039(2) Uani 1 1 d . . . . .
C34 C 0.3171(6) 0.5587(7) 0.4715(5) 0.034(2) Uani 1 1 d . . . . .
H34 H 0.251571 0.494180 0.460398 0.041 Uiso 1 1 calc R U . . .
C35 C 0.5740(7) 0.8144(8) 0.5241(5) 0.056(2) Uani 1 1 d D . . . .
C36 C 0.4165(8) 0.5344(7) 0.6115(6) 0.041(2) Uani 1 1 d . . . . .
C37 C 0.1217(6) 0.6665(6) 0.3687(5) 0.0321(19) Uani 1 1 d . . . . .
C38 C 0.1208(7) 0.7621(6) 0.3579(5) 0.035(2) Uani 1 1 d . . . . .
H38 H 0.164004 0.784079 0.316647 0.042 Uiso 1 1 calc R U . . .
C39 C 0.0665(7) 0.8302(6) 0.3982(6) 0.041(2) Uani 1 1 d . . . . .
C40 C 0.0123(8) 0.8042(7) 0.4539(6) 0.045(2) Uani 1 1 d . . . . .
H40 H -0.031272 0.855525 0.485483 0.055 Uiso 1 1 calc R U . . .
C41 C 0.0166(7) 0.7125(6) 0.4667(5) 0.039(2) Uani 1 1 d D . . . .
C42 C 0.0700(7) 0.6461(7) 0.4241(6) 0.042(2) Uani 1 1 d . . . . .
H42 H 0.070366 0.573550 0.435890 0.050 Uiso 1 1 calc R U . . .
C43 C 0.0633(8) 0.9291(7) 0.3854(6) 0.043(2) Uani 1 1 d . . . . .
C44 C -0.0412(7) 0.6819(7) 0.5243(6) 0.053(2) Uani 1 1 d D . . . .
C45 C 0.1197(6) 0.4717(6) 0.2932(5) 0.0291(18) Uani 1 1 d . . . . .
C46 C 0.1711(7) 0.3901(6) 0.2877(5) 0.0337(19) Uani 1 1 d . . . . .
H46 H 0.261156 0.404283 0.313817 0.040 Uiso 1 1 calc R U . . .
C47 C 0.1087(7) 0.2908(6) 0.2494(6) 0.039(2) Uani 1 1 d . . . . .
C48 C -0.0054(7) 0.2700(7) 0.2160(6) 0.042(2) Uani 1 1 d . . . . .
H48 H -0.054370 0.192102 0.188901 0.050 Uiso 1 1 calc R U . . .
C49 C -0.0561(7) 0.3519(7) 0.2181(5) 0.041(2) Uani 1 1 d D . . . .
C50 C 0.0078(6) 0.4506(6) 0.2567(5) 0.037(2) Uani 1 1 d . . . . .
H50 H -0.033691 0.513560 0.257839 0.045 Uiso 1 1 calc R U . . .
C51 C 0.1643(7) 0.2014(7) 0.2433(6) 0.041(2) Uani 1 1 d . . . . .
C52 C -0.1783(7) 0.3322(6) 0.1824(5) 0.050(2) Uani 1 1 d D . . . .
C2 C 0.6222(7) 0.9993(7) 0.0951(5) 0.036(2) Uani 1 1 d . . . . .
F3 F 0.4995(6) 0.6454(6) 0.1317(6) 0.0503(19) Uani 1 1 d . . . . .
O3 O 0.8581(7) 1.0714(6) 0.2600(5) 0.0457(19) Uani 1 1 d . . . . .

loop_
_atom_site_aniso_label
_atom_site_aniso_U_11
_atom_site_aniso_U_22
_atom_site_aniso_U_33
_atom_site_aniso_U_23
_atom_site_aniso_U_13
_atom_site_aniso_U_12
C3 0.038(5) 0.043(6) 0.022(4) 0.013(4) 0.006(4) 0.004(5)
F4 0.066(5) 0.063(6) 0.035(4) 0.014(4) 0.015(4) 0.016(4)
O4 0.059(5) 0.054(5) 0.042(4) 0.025(4) 0.024(4) 0.024(4)
C4 0.052(6) 0.039(6) 0.064(7) 0.005(5) 0.025(5) 0.011(5)
F5 0.072(6) 0.055(6) 0.080(6) 0.044(5) 0.008(5) 0.021(5)
O5 0.051(4) 0.043(5) 0.046(5) 0.019(3) 0.026(4) 0.024(4)
C5 0.074(7) 0.032(6) 0.059(7) 0.001(5) 0.008(6) -0.004(5)
F6 0.058(5) 0.114(9) 0.051(5) 0.038(5) 0.021(4) 0.046(6)
C6 0.063(7) 0.043(7) 0.071(8) 0.008(5) 0.032(6) 0.004(5)
F7 0.054(8) 0.059(11) 0.050(12) -0.017(7) 0.029(8) -0.026(6)
F7A 0.053(9) 0.071(11) 0.048(11) 0.033(9) 0.011(7) -0.017(7)
C7 0.042(5) 0.054(7) 0.055(6) 0.021(5) 0.024(5) 0.011(5)
F8 0.013(8) 0.037(8) 0.045(6) 0.011(5) 0.004(5) 0.007(7)
F8A 0.095(14) 0.080(15) 0.077(13) -0.002(11) 0.053(12) -0.010(11)
C8 0.058(7) 0.066(8) 0.088(9) 0.035(6) 0.033(6) 0.012(6)
F9 0.078(14) 0.092(14) 0.045(10) 0.030(10) -0.012(10) -0.048(10)
F9A 0.013(8) 0.042(10) 0.053(6) 0.006(6) -0.002(5) 0.006(7)
C9 0.052(6) 0.060(8) 0.090(8) 0.038(6) 0.036(6) 0.020(6)
F10 0.120(9) 0.061(7) 0.055(6) 0.033(5) 0.023(6) 0.018(6)
C10 0.040(5) 0.030(5) 0.040(5) 0.008(4) 0.019(4) 0.001(4)
F11 0.156(11) 0.111(10) 0.086(8) 0.069(7) 0.085(8) 0.085(9)
Mn1 0.0333(14) 0.0340(17) 0.0339(16) 0.0152(12) 0.0147(12) 0.0071(12)
P1 0.050(3) 0.033(3) 0.040(3) 0.016(2) 0.019(2) 0.012(2)
F1 0.056(5) 0.051(5) 0.056(5) 0.009(4) 0.035(4) 0.015(4)
C11 0.038(5) 0.053(7) 0.066(7) 0.026(5) 0.026(5) 0.011(5)
F12 0.055(5) 0.111(9) 0.085(7) 0.072(7) 0.001(5) 0.012(6)
C12 0.048(5) 0.055(7) 0.043(6) 0.022(5) 0.018(5) 0.008(5)
F13 0.077(6) 0.070(7) 0.090(7) 0.045(5) 0.014(6) 0.035(6)
C13 0.050(5) 0.045(6) 0.040(5) 0.026(4) 0.024(4) 0.018(5)
F14 0.097(7) 0.039(5) 0.080(6) 0.028(4) 0.040(6) 0.031(5)
C14 0.056(6) 0.035(6) 0.046(6) 0.001(4) 0.010(5) 0.012(5)
F15 0.098(7) 0.033(5) 0.083(7) 0.012(4) 0.033(6) 0.017(5)
C15 0.045(5) 0.033(5) 0.036(5) 0.007(4) 0.006(4) 0.010(4)
F16 0.100(11) 0.21(3) 0.073(11) 0.090(15) 0.056(8) 0.073(14)
F16A 0.070(14) 0.12(5) 0.11(3) 0.08(3) 0.058(16) 0.04(2)
C16 0.056(5) 0.052(6) 0.034(5) 0.031(4) 0.029(4) 0.022(5)
F17 0.112(14) 0.094(11) 0.089(11) 0.014(8) 0.071(9) -0.020(10)
F17A 0.13(3) 0.12(3) 0.051(11) 0.008(15) 0.034(13) -0.01(3)
C17 0.068(6) 0.060(7) 0.051(6) 0.038(5) 0.033(5) 0.026(6)
F18 0.21(2) 0.090(12) 0.16(2) 0.085(13) 0.16(2) 0.096(15)
F18A 0.16(5) 0.064(12) 0.13(4) 0.038(17) 0.11(4) 0.05(2)
C18 0.062(6) 0.057(7) 0.070(7) 0.048(6) 0.033(6) 0.034(6)
F19 0.050(4) 0.040(5) 0.038(4) 0.000(3) 0.015(3) 0.000(3)
C19 0.054(6) 0.050(6) 0.046(6) 0.029(5) 0.025(5) 0.023(5)
F20 0.071(5) 0.039(5) 0.053(5) 0.021(4) 0.019(4) 0.017(4)
C20 0.042(5) 0.035(6) 0.054(6) 0.025(4) 0.024(4) 0.019(4)
F21 0.054(5) 0.039(5) 0.056(5) 0.010(3) 0.008(4) 0.019(4)
N1 0.034(4) 0.034(5) 0.043(5) 0.017(3) 0.012(4) 0.005(3)
C1 0.035(5) 0.028(5) 0.046(5) 0.014(4) 0.012(4) 0.001(4)
P2 0.032(2) 0.035(3) 0.038(3) 0.015(2) 0.016(2) 0.008(2)
F2 0.047(4) 0.055(5) 0.050(5) 0.028(4) 0.024(4) 0.023(4)
O2 0.048(4) 0.045(5) 0.038(4) 0.021(4) 0.010(3) 0.012(4)
B1 0.039(6) 0.027(6) 0.038(6) 0.013(4) 0.018(5) 0.010(5)
O1 0.041(5) 0.042(5) 0.061(5) 0.018(4) 0.011(4) -0.005(4)
C21 0.021(4) 0.033(5) 0.021(4) 0.008(3) 0.006(3) -0.001(3)
F22 0.053(12) 0.059(8) 0.13(2) 0.013(9) 0.009(15) -0.016(9)
F22A 0.047(9) 0.064(9) 0.091(14) 0.029(9) 0.002(9) 0.012(7)
C22 0.038(5) 0.051(6) 0.024(4) 0.016(4) 0.019(4) 0.017(4)
F23 0.043(11) 0.083(15) 0.062(13) 0.032(12) 0.014(10) 0.010(10)
F23A 0.062(9) 0.123(17) 0.095(12) 0.064(12) 0.032(9) 0.018(11)
C23 0.042(5) 0.049(6) 0.035(5) 0.018(4) 0.025(4) 0.006(4)
F24 0.031(10) 0.123(19) 0.076(10) 0.032(11) 0.026(9) 0.017(12)
F24A 0.047(8) 0.078(10) 0.071(9) -0.007(7) 0.008(7) -0.006(8)
C24 0.041(5) 0.040(6) 0.031(5) 0.016(4) 0.020(4) 0.013(4)
C25 0.033(4) 0.058(6) 0.034(5) 0.024(4) 0.012(4) 0.018(4)
C26 0.038(5) 0.040(6) 0.022(4) 0.004(4) 0.008(4) 0.007(4)
C27 0.042(5) 0.039(6) 0.044(6) 0.017(4) 0.021(4) 0.015(5)
C28 0.056(6) 0.070(8) 0.033(5) 0.021(5) 0.010(5) 0.040(6)
C29 0.029(4) 0.032(5) 0.036(5) 0.012(4) 0.010(4) 0.005(4)
C30 0.043(5) 0.026(5) 0.034(5) 0.007(4) 0.014(4) -0.008(4)
C31 0.034(5) 0.050(6) 0.034(5) 0.013(4) 0.006(4) 0.002(4)
C32 0.036(5) 0.052(6) 0.036(5) 0.020(4) 0.009(4) 0.008(5)
C33 0.042(5) 0.049(6) 0.029(5) 0.014(4) 0.016(4) 0.010(5)
C34 0.032(4) 0.048(6) 0.023(4) 0.012(4) 0.011(4) 0.008(4)
C35 0.052(5) 0.060(7) 0.039(4) 0.010(4) 0.011(4) -0.017(5)
C36 0.053(6) 0.043(7) 0.040(5) 0.023(4) 0.022(5) 0.015(5)
C37 0.039(5) 0.030(5) 0.035(5) 0.013(4) 0.019(4) 0.012(4)
C38 0.052(5) 0.032(5) 0.033(5) 0.013(4) 0.026(4) 0.018(4)
C39 0.052(5) 0.024(5) 0.046(6) 0.006(4) 0.017(4) 0.016(4)
C40 0.063(6) 0.051(7) 0.040(5) 0.016(4) 0.033(5) 0.033(5)
C41 0.044(5) 0.031(5) 0.042(5) 0.012(4) 0.014(4) 0.008(4)
C42 0.050(5) 0.033(6) 0.049(6) 0.012(4) 0.025(5) 0.016(4)
C43 0.068(6) 0.020(5) 0.042(5) 0.007(4) 0.020(5) 0.009(5)
C44 0.068(6) 0.061(6) 0.046(5) 0.020(4) 0.035(5) 0.024(5)
C45 0.028(4) 0.027(5) 0.032(5) 0.008(3) 0.013(4) 0.003(4)
C46 0.034(4) 0.032(5) 0.034(5) 0.011(4) 0.013(4) 0.001(4)
C47 0.049(5) 0.022(5) 0.046(5) 0.010(4) 0.016(4) 0.006(4)
C48 0.035(5) 0.042(6) 0.048(6) 0.015(4) 0.015(4) 0.002(4)
C49 0.029(4) 0.046(6) 0.045(6) 0.013(4) 0.013(4) -0.002(4)
C50 0.030(4) 0.028(5) 0.044(5) 0.007(4) 0.003(4) 0.002(4)
C51 0.046(5) 0.033(6) 0.043(6) 0.012(4) 0.011(4) 0.015(4)
C52 0.035(5) 0.052(6) 0.054(5) 0.013(4) 0.009(4) 0.004(4)
C2 0.047(5) 0.036(6) 0.040(5) 0.024(4) 0.022(4) 0.012(4)
F3 0.046(4) 0.043(5) 0.068(5) 0.022(4) 0.027(4) 0.005(4)
O3 0.050(5) 0.045(5) 0.040(4) 0.008(4) 0.017(4) 0.013(4)

loop_
_atom_type_symbol
_atom_type_description
_atom_type_scat_dispersion_real
_atom_type_scat_dispersion_imag
_atom_type_scat_source
C C 0.0000 0.0000 'International Tables Vol C Tables 4.3.1.1 and 4.3.2.2'
H H 0.0000 0.0000 'International Tables Vol C Tables 4.3.1.1 and 4.3.2.2'
B B 0.0000 0.0000 'International Tables Vol C Tables 4.3.1.1 and 4.3.2.2'
N N 0.0000 0.0000 'International Tables Vol C Tables 4.3.1.1 and 4.3.2.2'
O O 0.0000 0.0000 'International Tables Vol C Tables 4.3.1.1 and 4.3.2.2'
F F 0.0000 0.0000 'International Tables Vol C Tables 4.3.1.1 and 4.3.2.2'
P P 0.0000 0.0000 'International Tables Vol C Tables 4.3.1.1 and 4.3.2.2'
Mn Mn 0.0000 0.0000 'International Tables Vol C Tables 4.3.1.1 and 4.3.2.2'

loop_
_geom_angle_atom_site_label_1
_geom_angle_atom_site_label_2
_geom_angle_atom_site_label_3
_geom_angle
_geom_angle_site_symmetry_1
_geom_angle_site_symmetry_3
_geom_angle_publ_flag
O3 C3 Mn1 174.1(8) . . ?
C16 O4 P1 118.8(6) . . ?
C5 C4 C6 112.0(9) . . ?
C5 C4 P1 113.2(7) . . ?
C6 C4 P1 111.7(7) . . ?
C5 C4 H4 106.5 . . ?
C6 C4 H4 106.5 . . ?
P1 C4 H4 106.5 . . ?
C20 O5 P2 119.2(6) . . ?
C4 C5 H5A 109.5 . . ?
C4 C5 H5B 109.5 . . ?
H5A C5 H5B 109.5 . . ?
C4 C5 H5C 109.5 . . ?
H5A C5 H5C 109.5 . . ?
H5B C5 H5C 109.5 . . ?
C4 C6 H6A 109.5 . . ?
C4 C6 H6B 109.5 . . ?
H6A C6 H6B 109.5 . . ?
C4 C6 H6C 109.5 . . ?
H6A C6 H6C 109.5 . . ?
H6B C6 H6C 109.5 . . ?
C9 C7 C8 112.4(8) . . ?
C9 C7 P1 110.6(7) . . ?
C8 C7 P1 113.0(7) . . ?
C9 C7 H7 106.8 . . ?
C8 C7 H7 106.8 . . ?
P1 C7 H7 106.8 . . ?
C7 C8 H8A 109.5 . . ?
C7 C8 H8B 109.5 . . ?
H8A C8 H8B 109.5 . . ?
C7 C8 H8C 109.5 . . ?
H8A C8 H8C 109.5 . . ?
H8B C8 H8C 109.5 . . ?
C7 C9 H9A 109.5 . . ?
C7 C9 H9B 109.5 . . ?
H9A C9 H9B 109.5 . . ?
C7 C9 H9C 109.5 . . ?
H9A C9 H9C 109.5 . . ?
H9B C9 H9C 109.5 . . ?
C11 C10 C12 111.8(7) . . ?
C11 C10 P2 112.8(6) . . ?
C12 C10 P2 110.0(6) . . ?
C11 C10 H10 107.3 . . ?
C12 C10 H10 107.3 . . ?
P2 C10 H10 107.3 . . ?
C2 Mn1 C3 85.9(4) . . ?
C2 Mn1 C1 88.7(4) . . ?
C3 Mn1 C1 174.6(4) . . ?
C2 Mn1 N1 178.4(4) . . ?
C3 Mn1 N1 92.5(3) . . ?
C1 Mn1 N1 92.9(4) . . ?
C2 Mn1 P1 99.5(3) . . ?
C3 Mn1 P1 91.3(3) . . ?
C1 Mn1 P1 89.2(3) . . ?
N1 Mn1 P1 80.3(2) . . ?
C2 Mn1 P2 100.1(3) . . ?
C3 Mn1 P2 94.0(3) . . ?
C1 Mn1 P2 87.3(3) . . ?
N1 Mn1 P2 80.2(3) . . ?
P1 Mn1 P2 160.0(2) . . ?
O4 P1 C4 103.0(5) . . ?
O4 P1 C7 100.3(5) . . ?
C4 P1 C7 105.8(5) . . ?
O4 P1 Mn1 102.0(3) . . ?
C4 P1 Mn1 123.2(4) . . ?
C7 P1 Mn1 118.5(4) . . ?
C10 C11 H11A 109.5 . . ?
C10 C11 H11B 109.5 . . ?
H11A C11 H11B 109.5 . . ?
C10 C11 H11C 109.5 . . ?
H11A C11 H11C 109.5 . . ?
H11B C11 H11C 109.5 . . ?
C10 C12 H12A 109.5 . . ?
C10 C12 H12B 109.5 . . ?
H12A C12 H12B 109.5 . . ?
C10 C12 H12C 109.5 . . ?
H12A C12 H12C 109.5 . . ?
H12B C12 H12C 109.5 . . ?
C14 C13 C15 110.4(7) . . ?
C14 C13 P2 113.8(6) . . ?
C15 C13 P2 112.8(6) . . ?
C14 C13 H13 106.4 . . ?
C15 C13 H13 106.4 . . ?
P2 C13 H13 106.4 . . ?
C13 C14 H14A 109.5 . . ?
C13 C14 H14B 109.5 . . ?
H14A C14 H14B 109.5 . . ?
C13 C14 H14C 109.5 . . ?
H14A C14 H14C 109.5 . . ?
H14B C14 H14C 109.5 . . ?
C13 C15 H15A 109.5 . . ?
C13 C15 H15B 109.5 . . ?
H15A C15 H15B 109.5 . . ?
C13 C15 H15C 109.5 . . ?
H15A C15 H15C 109.5 . . ?
H15B C15 H15C 109.5 . . ?
O4 C16 N1 118.0(7) . . ?
O4 C16 C17 120.8(8) . . ?
N1 C16 C17 121.1(8) . . ?
C18 C17 C16 120.0(8) . . ?
C18 C17 H17 120.0 . . ?
C16 C17 H17 120.0 . . ?
C17 C18 C19 119.5(8) . . ?
C17 C18 H18 120.3 . . ?
C19 C18 H18 120.3 . . ?
C20 C19 C18 119.2(8) . . ?
C20 C19 H19 120.4 . . ?
C18 C19 H19 120.4 . . ?
O5 C20 C19 121.8(7) . . ?
O5 C20 N1 117.5(7) . . ?
C19 C20 N1 120.5(8) . . ?
C16 N1 C20 119.7(7) . . ?
C16 N1 Mn1 120.6(6) . . ?
C20 N1 Mn1 119.7(6) . . ?
O1 C1 Mn1 174.0(8) . . ?
O5 P2 C13 97.7(4) . . ?
O5 P2 C10 102.8(4) . . ?
C13 P2 C10 106.9(4) . . ?
O5 P2 Mn1 103.2(3) . . ?
C13 P2 Mn1 118.9(3) . . ?
C10 P2 Mn1 122.7(4) . . ?
C45 B1 C37 110.1(7) . . ?
C45 B1 C29 113.7(7) . . ?
C37 B1 C29 102.4(6) . . ?
C45 B1 C21 104.7(6) . . ?
C37 B1 C21 113.5(7) . . ?
C29 B1 C21 112.6(6) . . ?
C26 C21 C22 117.9(7) . . ?
C26 C21 B1 120.8(6) . . ?
C22 C21 B1 121.0(6) . . ?
C23 C22 C21 120.9(7) . . ?
C23 C22 H22 119.6 . . ?
C21 C22 H22 119.6 . . ?
C24 C23 C22 119.9(7) . . ?
C24 C23 C27 118.8(7) . . ?
C22 C23 C27 121.2(7) . . ?
C23 C24 C25 118.7(7) . . ?
C23 C24 H24 120.6 . . ?
C25 C24 H24 120.6 . . ?
C26 C25 C24 120.6(7) . . ?
C26 C25 C28 121.4(7) . . ?
C24 C25 C28 117.7(7) . . ?
C21 C26 C25 121.5(7) . . ?
C21 C26 H26 119.2 . . ?
C25 C26 H26 119.2 . . ?
F3 C27 F1 106.8(8) . . ?
F3 C27 F2 108.4(8) . . ?
F1 C27 F2 105.5(8) . . ?
F3 C27 C23 112.8(7) . . ?
F1 C27 C23 111.6(8) . . ?
F2 C27 C23 111.4(7) . . ?
F6 C28 F4 108.0(10) . . ?
F6 C28 F5 105.7(9) . . ?
F4 C28 F5 106.6(9) . . ?
F6 C28 C25 111.5(8) . . ?
F4 C28 C25 111.7(8) . . ?
F5 C28 C25 113.0(9) . . ?
C34 C29 C30 116.3(7) . . ?
C34 C29 B1 123.5(7) . . ?
C30 C29 B1 119.7(7) . . ?
C31 C30 C29 122.4(8) . . ?
C31 C30 H30 118.8 . . ?
C29 C30 H30 118.8 . . ?
C30 C31 C32 119.9(8) . . ?
C30 C31 C35 121.2(7) . . ?
C32 C31 C35 118.8(7) . . ?
C33 C32 C31 118.3(8) . . ?
C33 C32 H32 120.8 . . ?
C31 C32 H32 120.8 . . ?
C32 C33 C34 121.8(8) . . ?
C32 C33 C36 118.4(8) . . ?
C34 C33 C36 119.6(8) . . ?
C33 C34 C29 121.2(8) . . ?
C33 C34 H34 119.4 . . ?
C29 C34 H34 119.4 . . ?
F8A C35 F9A 110.5(11) . . ?
F9 C35 F8 109.8(11) . . ?
F9 C35 F7 104.7(11) . . ?
F8 C35 F7 102.2(9) . . ?
F8A C35 F7A 101.8(11) . . ?
F9A C35 F7A 102.5(10) . . ?
F9 C35 C31 117.0(10) . . ?
F8A C35 C31 116.6(10) . . ?
F9A C35 C31 115.4(11) . . ?
F8 C35 C31 113.1(10) . . ?
F7 C35 C31 108.7(9) . . ?
F7A C35 C31 108.1(9) . . ?
F10 C36 F11 106.8(10) . . ?
F10 C36 F12 105.2(9) . . ?
F11 C36 F12 105.2(10) . . ?
F10 C36 C33 114.0(8) . . ?
F11 C36 C33 112.4(8) . . ?
F12 C36 C33 112.6(8) . . ?
C42 C37 C38 115.3(7) . . ?
C42 C37 B1 120.3(7) . . ?
C38 C37 B1 123.9(7) . . ?
C39 C38 C37 122.6(8) . . ?
C39 C38 H38 118.7 . . ?
C37 C38 H38 118.7 . . ?
C38 C39 C40 119.6(8) . . ?
C38 C39 C43 122.6(8) . . ?
C40 C39 C43 117.8(7) . . ?
C41 C40 C39 117.8(7) . . ?
C41 C40 H40 121.1 . . ?
C39 C40 H40 121.1 . . ?
C40 C41 C42 120.8(8) . . ?
C40 C41 C44 119.2(7) . . ?
C42 C41 C44 120.0(7) . . ?
C37 C42 C41 123.9(8) . . ?
C37 C42 H42 118.0 . . ?
C41 C42 H42 118.0 . . ?
F13 C43 F14 107.1(9) . . ?
F13 C43 F15 106.7(9) . . ?
F14 C43 F15 105.0(10) . . ?
F13 C43 C39 112.6(9) . . ?
F14 C43 C39 111.5(8) . . ?
F15 C43 C39 113.5(8) . . ?
F18A C44 F17A 106.6(13) . . ?
F18A C44 F16A 105.6(13) . . ?
F17A C44 F16A 105.3(13) . . ?
F18 C44 F16 106.9(10) . . ?
F18 C44 F17 106.7(11) . . ?
F16 C44 F17 104.9(11) . . ?
F18 C44 C41 114.7(9) . . ?
F18A C44 C41 114.3(12) . . ?
F17A C44 C41 112.9(13) . . ?
F16A C44 C41 111.4(12) . . ?
F16 C44 C41 111.9(9) . . ?
F17 C44 C41 111.1(8) . . ?
C50 C45 C46 117.6(8) . . ?
C50 C45 B1 120.5(7) . . ?
C46 C45 B1 121.2(7) . . ?
C47 C46 C45 120.7(7) . . ?
C47 C46 H46 119.7 . . ?
C45 C46 H46 119.7 . . ?
C48 C47 C46 121.3(8) . . ?
C48 C47 C51 117.8(8) . . ?
C46 C47 C51 120.9(8) . . ?
C47 C48 C49 117.8(9) . . ?
C47 C48 H48 121.1 . . ?
C49 C48 H48 121.1 . . ?
C50 C49 C48 120.0(8) . . ?
C50 C49 C52 120.7(7) . . ?
C48 C49 C52 119.2(8) . . ?
C45 C50 C49 122.5(8) . . ?
C45 C50 H50 118.8 . . ?
C49 C50 H50 118.8 . . ?
F19 C51 F21 108.4(8) . . ?
F19 C51 F20 105.0(9) . . ?
F21 C51 F20 108.5(8) . . ?
F19 C51 C47 110.7(8) . . ?
F21 C51 C47 113.2(8) . . ?
F20 C51 C47 110.7(7) . . ?
F23A C52 F22A 110.7(10) . . ?
F23 C52 F22 109.1(11) . . ?
F23 C52 F24 103.7(11) . . ?
F22 C52 F24 104.2(11) . . ?
F23A C52 F24A 103.0(10) . . ?
F22A C52 F24A 102.1(10) . . ?
F23A C52 C49 115.6(9) . . ?
F22A C52 C49 115.6(10) . . ?
F23 C52 C49 115.1(11) . . ?
F22 C52 C49 114.6(10) . . ?
F24 C52 C49 109.1(9) . . ?
F24A C52 C49 108.1(8) . . ?
O2 C2 Mn1 177.2(8) . . ?

loop_
_geom_bond_atom_site_label_1
_geom_bond_atom_site_label_2
_geom_bond_distance
_geom_bond_site_symmetry_2
_geom_bond_publ_flag
C3 O3 1.168(11) . ?
C3 Mn1 1.852(9) . ?
F4 C28 1.338(12) . ?
O4 C16 1.340(11) . ?
O4 P1 1.683(8) . ?
C4 C5 1.502(14) . ?
C4 C6 1.515(14) . ?
C4 P1 1.821(11) . ?
C4 H4 1.1200 . ?
F5 C28 1.370(14) . ?
O5 C20 1.338(11) . ?
O5 P2 1.661(8) . ?
C5 H5A 1.0801 . ?
C5 H5B 1.0801 . ?
C5 H5C 1.0801 . ?
F6 C28 1.309(12) . ?
C6 H6A 1.0801 . ?
C6 H6B 1.0801 . ?
C6 H6C 1.0801 . ?
F7 C35 1.379(12) . ?
F7A C35 1.397(12) . ?
C7 C9 1.512(13) . ?
C7 C8 1.523(13) . ?
C7 P1 1.862(10) . ?
C7 H7 1.1200 . ?
F8 C35 1.323(12) . ?
F8A C35 1.301(12) . ?
C8 H8A 1.0801 . ?
C8 H8B 1.0801 . ?
C8 H8C 1.0801 . ?
F9 C35 1.291(12) . ?
F9A C35 1.303(12) . ?
C9 H9A 1.0801 . ?
C9 H9B 1.0801 . ?
C9 H9C 1.0801 . ?
F10 C36 1.305(14) . ?
C10 C11 1.536(12) . ?
C10 C12 1.554(12) . ?
C10 P2 1.833(9) . ?
C10 H10 1.1200 . ?
F11 C36 1.315(13) . ?
Mn1 C2 1.804(8) . ?
Mn1 C1 1.879(10) . ?
Mn1 N1 2.073(8) . ?
Mn1 P1 2.260(5) . ?
Mn1 P2 2.270(5) . ?
F1 C27 1.338(12) . ?
C11 H11A 1.0801 . ?
C11 H11B 1.0801 . ?
C11 H11C 1.0801 . ?
F12 C36 1.319(12) . ?
C12 H12A 1.0801 . ?
C12 H12B 1.0801 . ?
C12 H12C 1.0801 . ?
F13 C43 1.304(13) . ?
C13 C14 1.543(11) . ?
C13 C15 1.556(11) . ?
C13 P2 1.824(10) . ?
C13 H13 1.1200 . ?
F14 C43 1.329(13) . ?
C14 H14A 1.0801 . ?
C14 H14B 1.0801 . ?
C14 H14C 1.0801 . ?
F15 C43 1.363(13) . ?
C15 H15A 1.0801 . ?
C15 H15B 1.0801 . ?
C15 H15C 1.0801 . ?
F16 C44 1.293(12) . ?
F16A C44 1.293(14) . ?
C16 N1 1.341(11) . ?
C16 C17 1.395(12) . ?
F17 C44 1.293(13) . ?
F17A C44 1.281(15) . ?
C17 C18 1.380(13) . ?
C17 H17 1.1000 . ?
F18 C44 1.257(12) . ?
F18A C44 1.272(14) . ?
C18 C19 1.398(12) . ?
C18 H18 1.1000 . ?
F19 C51 1.317(11) . ?
C19 C20 1.390(11) . ?
C19 H19 1.1000 . ?
F20 C51 1.367(12) . ?
C20 N1 1.395(11) . ?
F21 C51 1.319(12) . ?
C1 O1 1.129(11) . ?
F2 C27 1.342(11) . ?
O2 C2 1.164(10) . ?
B1 C45 1.637(12) . ?
B1 C37 1.660(11) . ?
B1 C29 1.664(12) . ?
B1 C21 1.668(12) . ?
C21 C26 1.386(10) . ?
C21 C22 1.423(10) . ?
F22 C52 1.320(13) . ?
F22A C52 1.316(12) . ?
C22 C23 1.417(11) . ?
C22 H22 1.1000 . ?
F23 C52 1.317(13) . ?
F23A C52 1.301(12) . ?
C23 C24 1.398(11) . ?
C23 C27 1.508(11) . ?
F24 C52 1.377(13) . ?
F24A C52 1.401(12) . ?
C24 C25 1.413(11) . ?
C24 H24 1.1000 . ?
C25 C26 1.399(11) . ?
C25 C28 1.511(11) . ?
C26 H26 1.1000 . ?
C27 F3 1.338(12) . ?
C29 C34 1.404(11) . ?
C29 C30 1.434(11) . ?
C30 C31 1.381(11) . ?
C30 H30 1.1000 . ?
C31 C32 1.417(12) . ?
C31 C35 1.500(13) . ?
C32 C33 1.390(13) . ?
C32 H32 1.1000 . ?
C33 C34 1.399(11) . ?
C33 C36 1.512(12) . ?
C34 H34 1.1000 . ?
C37 C42 1.376(11) . ?
C37 C38 1.417(11) . ?
C38 C39 1.414(11) . ?
C38 H38 1.1000 . ?
C39 C40 1.428(12) . ?
C39 C43 1.481(12) . ?
C40 C41 1.382(12) . ?
C40 H40 1.1000 . ?
C41 C42 1.409(11) . ?
C41 C44 1.512(13) . ?
C42 H42 1.1000 . ?
C45 C50 1.369(10) . ?
C45 C46 1.404(11) . ?
C46 C47 1.403(12) . ?
C46 H46 1.1000 . ?
C47 C48 1.391(12) . ?
C47 C51 1.534(11) . ?
C48 C49 1.404(12) . ?
C48 H48 1.1000 . ?
C49 C50 1.403(12) . ?
C49 C52 1.492(12) . ?
C50 H50 1.1000 . ?
